data_7114487
loop_
_publ_author_name
'Frederickson, Martyn'
'Coggins, John R.'
'Abell, Chris'

_publ_section_title
;
 Vinyl fluoride as an isoelectronic replacement for an enolate anion:
 Inhibition of type II dehydroquinases
;
_journal_issue 17
_journal_name_full 'Chemical Communications'
_journal_page_first 1886
_journal_paper_doi 10.1039/b205105m
_journal_year 2002
_chemical_formula_sum 'C16 H26 F2 O8'
_chemical_formula_weight 384.37
_chemical_name_systematic
; 
? 
;
_space_group_IT_number 92
_symmetry_cell_setting tetragonal
_symmetry_space_group_name_Hall 'P 4abw 2nw'
_symmetry_space_group_name_H-M 'P 41 21 2'
_atom_sites_solution_hydrogens geom
_atom_sites_solution_primary direct
_atom_sites_solution_secondary difmap
_audit_creation_method SHELXL
_cell_angle_alpha 90.00
_cell_angle_beta 90.00
_cell_angle_gamma 90.00
_cell_formula_units_Z 8
_cell_length_a 19.184(3)
_cell_length_b 19.184(3)
_cell_length_c 10.165(4)
_cell_measurement_reflns_used 25
_cell_measurement_temperature 180(2)
_cell_measurement_theta_max 30
_cell_measurement_theta_min 20
_cell_volume 3741.0(17)
_computing_structure_refinement 'SHELXL-93 (Sheldrick, 1993)'
_computing_structure_solution 'SHELXS-86 (Sheldrick, 1990)'
_diffrn_ambient_temperature 180(2)
_diffrn_measurement_device 'Rigaku AFC7r'
_diffrn_measurement_method \w/2\q
_diffrn_radiation_monochromator graphite
_diffrn_radiation_source 'rotating anode'
_diffrn_radiation_type MoK\a
_diffrn_radiation_wavelength 0.71069
_diffrn_reflns_av_R_equivalents 0.0281
_diffrn_reflns_av_sigmaI/netI 0.0666
_diffrn_reflns_limit_h_max 22
_diffrn_reflns_limit_h_min -22
_diffrn_reflns_limit_k_max 16
_diffrn_reflns_limit_k_min -16
_diffrn_reflns_limit_l_max 12
_diffrn_reflns_limit_l_min -12
_diffrn_reflns_number 3845
_diffrn_reflns_theta_max 24.99
_diffrn_reflns_theta_min 2.50
_diffrn_standards_decay_% 1.4
_diffrn_standards_interval_count 200
_diffrn_standards_number 3
_exptl_absorpt_coefficient_mu 0.120
_exptl_absorpt_correction_T_max 1.000
_exptl_absorpt_correction_T_min 0.982
_exptl_absorpt_correction_type Psi-scans
_exptl_crystal_colour white
_exptl_crystal_density_diffrn 1.365
_exptl_crystal_description block
_exptl_crystal_F_000 1632
_exptl_crystal_size_max 0.20
_exptl_crystal_size_mid 0.17
_exptl_crystal_size_min 0.15
_refine_diff_density_max 0.158
_refine_diff_density_min -0.170
_refine_diff_density_rms 0.039
_refine_ls_abs_structure_details 'Flack H D (1983), Acta Cryst. A39, 876-881'
_refine_ls_abs_structure_Flack 1.10(120)
_refine_ls_extinction_method none
_refine_ls_goodness_of_fit_all 1.024
_refine_ls_goodness_of_fit_obs 1.070
_refine_ls_hydrogen_treatment mixed
_refine_ls_matrix_type full
_refine_ls_number_parameters 241
_refine_ls_number_reflns 3296
_refine_ls_number_restraints 0
_refine_ls_restrained_S_all 1.024
_refine_ls_restrained_S_obs 1.070
_refine_ls_R_factor_all 0.0738
_refine_ls_R_factor_obs 0.0473
_refine_ls_shift/esd_max -0.013
_refine_ls_shift/esd_mean 0.000
_refine_ls_structure_factor_coef Fsqd
_refine_ls_weighting_details 'w=1/[\s^2^(Fo^2^)+(0.0419P)^2^+0.0000P] where P=(Fo^2^+2Fc^2^)/3'
_refine_ls_weighting_scheme calc
_refine_ls_wR_factor_all 0.1077
_refine_ls_wR_factor_obs 0.0960
_reflns_number_observed 2455
_reflns_number_total 3296
_reflns_observed_criterion >2sigma(I)
_cod_data_source_file b205105m.txt
_cod_data_source_block ca9801
_cod_depositor_comments
;
The following automatic conversions were performed:

'_symmetry_cell_setting' value 'Tetragonal' changed to 'tetragonal'
according to
/usr/data/users/saulius/automatic-downloads/retrospective/RSC/lib/dictionaries/cif_core.dic
dictionary named 'cif_core.dic' version 2.4.2 from 2011-04-26.

Automatic conversion script
Id: cif_fix_values 2281 2013-09-26 08:29:07Z andrius 

The following automatic conversions were performed:

'_refine_ls_weighting_scheme' value 'calc
w=1/[\s^2^(Fo^2^)+(0.0419P)^2^+0.0000P] where P=(Fo^2^+2Fc^2^)/3' was
changed to 'calc'. New tag '_refine_ls_weighting_details' was
created. The value of the new tag was set to
'w=1/[\s^2^(Fo^2^)+(0.0419P)^2^+0.0000P] where P=(Fo^2^+2Fc^2^)/3'.

Automatic conversion script
Id: cif_fix_values 3143 2015-03-26 13:38:13Z robertas 
;
_cod_original_cell_volume 3740.9(17)
_cod_original_sg_symbol_H-M P4(1)2(1)2
_cod_database_code 7114487

loop_
_symmetry_equiv_pos_as_xyz
'x, y, z'
'-x, -y, z+1/2'
'-y+1/2, x+1/2, z+1/4'
'y+1/2, -x+1/2, z+3/4'
'y, x, -z'
'-y, -x, -z+1/2'
'-x+1/2, y+1/2, -z+1/4'
'x+1/2, -y+1/2, -z+3/4'

loop_
_atom_site_aniso_label
_atom_site_aniso_U_11
_atom_site_aniso_U_22
_atom_site_aniso_U_33
_atom_site_aniso_U_23
_atom_site_aniso_U_13
_atom_site_aniso_U_12
F1 0.0446(11) 0.0330(10) 0.0294(10) -0.0026(9) 0.0036(8) 0.0040(8)
F3 0.0329(10) 0.0405(11) 0.0499(12) 0.0120(9) 0.0121(9) 0.0000(9)
O1 0.0314(12) 0.0265(11) 0.0291(12) 0.0030(9) 0.0024(10) 0.0027(9)
O2 0.0325(12) 0.0318(12) 0.0240(11) 0.0057(9) 0.0007(9) 0.0014(10)
O3 0.0338(13) 0.0373(13) 0.0363(13) -0.0037(10) -0.0035(10) -0.0088(10)
O4 0.0311(12) 0.0284(12) 0.0368(13) 0.0043(10) -0.0051(10) -0.0100(10)
O5 0.0515(15) 0.0307(13) 0.0453(15) 0.0119(12) 0.0149(13) 0.0087(11)
O6 0.0365(13) 0.0328(13) 0.061(2) 0.0100(12) 0.0123(12) 0.0076(11)
O7 0.0386(13) 0.0314(12) 0.0328(13) 0.0000(10) -0.0088(11) 0.0024(10)
O8 0.0442(14) 0.0487(15) 0.050(2) 0.0166(13) -0.0139(13) -0.0062(12)
C1 0.029(2) 0.025(2) 0.038(2) 0.0000(15) 0.0101(15) -0.0036(14)
C2 0.033(2) 0.022(2) 0.026(2) 0.0011(13) 0.0004(14) 0.0013(13)
C3 0.030(2) 0.027(2) 0.030(2) 0.0020(14) -0.0093(14) -0.0013(13)
C4 0.032(2) 0.026(2) 0.032(2) 0.0007(14) -0.0041(14) -0.0022(14)
C5 0.028(2) 0.025(2) 0.023(2) 0.0038(13) -0.0006(13) -0.0001(13)
C6 0.029(2) 0.032(2) 0.030(2) 0.0052(14) 0.0050(14) 0.0000(14)
C7 0.033(2) 0.027(2) 0.028(2) 0.0007(14) 0.0016(14) 0.0019(14)
C8 0.035(2) 0.031(2) 0.029(2) 0.0037(15) 0.0032(15) 0.0010(14)
C9 0.036(2) 0.033(2) 0.037(2) 0.0044(15) -0.005(2) 0.0003(15)
C10 0.040(2) 0.040(2) 0.032(2) 0.009(2) -0.003(2) 0.000(2)
C11 0.039(2) 0.047(2) 0.060(3) -0.004(2) -0.005(2) -0.016(2)
C12 0.034(2) 0.039(2) 0.058(2) 0.014(2) -0.011(2) -0.013(2)
C13 0.037(2) 0.034(2) 0.026(2) 0.003(2) 0.0016(15) 0.005(2)
C14 0.046(2) 0.049(2) 0.084(3) 0.005(2) 0.013(2) 0.018(2)
C15 0.047(2) 0.062(3) 0.037(2) -0.004(2) -0.009(2) 0.005(2)
C16 0.048(2) 0.062(3) 0.086(3) 0.014(3) -0.018(2) -0.009(2)

loop_
_atom_site_label
_atom_site_type_symbol
_atom_site_fract_x
_atom_site_fract_y
_atom_site_fract_z
_atom_site_U_iso_or_equiv
_atom_site_thermal_displace_type
_atom_site_occupancy
_atom_site_calc_flag
_atom_site_refinement_flags
F1 F 0.63281(9) 0.13123(9) 0.4385(2) 0.0357(4) Uani 1 d .
F3 F 0.55653(9) 0.05202(9) 0.3883(2) 0.0411(5) Uani 1 d .
O1 O 0.57001(10) 0.16199(10) 0.2072(2) 0.0290(5) Uani 1 d .
O2 O 0.68333(10) 0.15080(10) 0.0353(2) 0.0294(5) Uani 1 d .
O3 O 0.53716(11) 0.14099(11) -0.0103(2) 0.0358(5) Uani 1 d .
O4 O 0.66003(10) 0.26530(10) 0.1008(2) 0.0321(5) Uani 1 d .
O5 O 0.77789(12) -0.07783(11) 0.3648(2) 0.0425(6) Uani 1 d .
O6 O 0.85544(11) -0.00998(11) 0.2613(2) 0.0433(6) Uani 1 d .
O7 O 0.77788(11) 0.09804(11) 0.3861(2) 0.0343(5) Uani 1 d .
O8 O 0.84650(12) 0.04574(12) 0.5497(2) 0.0477(7) Uani 1 d .
C1 C 0.6206(2) 0.0775(2) 0.3514(3) 0.0306(7) Uani 1 d .
C2 C 0.61695(15) 0.10500(15) 0.2125(3) 0.0268(7) Uani 1 d .
H2 H 0.59974(15) 0.06719(15) 0.1531(3) 0.032 Uiso 1 calc R
C3 C 0.5642(2) 0.1909(2) 0.0778(3) 0.0290(7) Uani 1 d .
C4 C 0.6375(2) 0.2089(2) 0.0219(3) 0.0301(7) Uani 1 d .
C5 C 0.68853(15) 0.12719(15) 0.1685(3) 0.0254(7) Uani 1 d .
H5 H 0.70541(15) 0.16617(15) 0.2255(3) 0.030 Uiso 1 calc R
C6 C 0.7396(2) 0.0673(2) 0.1746(3) 0.0305(7) Uani 1 d .
H6A H 0.7856(2) 0.0828(2) 0.1417(3) 0.037 Uiso 1 calc R
H6B H 0.7231(2) 0.0288(2) 0.1177(3) 0.037 Uiso 1 calc R
C7 C 0.7467(2) 0.04150(15) 0.3161(3) 0.0291(7) Uani 1 d .
C8 C 0.6745(2) 0.0211(2) 0.3686(3) 0.0317(7) Uani 1 d .
H8A H 0.6585(2) -0.0214(2) 0.3224(3) 0.038 Uiso 1 calc R
H8B H 0.6785(2) 0.0098(2) 0.4633(3) 0.038 Uiso 1 calc R
C9 C 0.5181(2) 0.2540(2) 0.0931(3) 0.0355(8) Uani 1 d .
H9A H 0.5382(6) 0.2855(5) 0.1590(14) 0.043 Uiso 1 calc R
H9B H 0.4716(3) 0.2393(2) 0.1215(18) 0.043 Uiso 1 calc R
H9C H 0.5145(8) 0.2784(6) 0.0086(6) 0.043 Uiso 1 calc R
C10 C 0.6369(2) 0.2261(2) -0.1242(3) 0.0376(8) Uani 1 d .
H10A H 0.6101(8) 0.2689(6) -0.1388(4) 0.045 Uiso 1 calc R
H10B H 0.6153(9) 0.1877(5) -0.1729(4) 0.045 Uiso 1 calc R
H10C H 0.6848(2) 0.2328(9) -0.1551(5) 0.045 Uiso 1 calc R
C11 C 0.4710(2) 0.1118(2) 0.0233(4) 0.0487(10) Uani 1 d .
H11A H 0.4612(5) 0.0721(7) -0.0343(15) 0.058 Uiso 1 calc R
H11B H 0.4347(2) 0.1472(4) 0.0122(20) 0.058 Uiso 1 calc R
H11C H 0.4718(4) 0.0962(10) 0.1150(7) 0.058 Uiso 1 calc R
C12 C 0.7300(2) 0.2884(2) 0.0772(4) 0.0436(9) Uani 1 d .
H12A H 0.7414(4) 0.3264(8) 0.1380(14) 0.052 Uiso 1 calc R
H12B H 0.7340(3) 0.3051(10) -0.0136(7) 0.052 Uiso 1 calc R
H12C H 0.7623(2) 0.2496(3) 0.0910(20) 0.052 Uiso 1 calc R
C13 C 0.7940(2) -0.0228(2) 0.3194(3) 0.0324(8) Uani 1 d .
C14 C 0.9035(2) -0.0678(2) 0.2633(5) 0.0597(12) Uani 1 d .
H14A H 0.9488(4) -0.0526(4) 0.2296(22) 0.072 Uiso 1 calc R
H14B H 0.8854(6) -0.1055(5) 0.2080(18) 0.072 Uiso 1 calc R
H14C H 0.9088(9) -0.0846(8) 0.3538(5) 0.072 Uiso 1 calc R
C15 C 0.7898(2) 0.0887(2) 0.5217(3) 0.0489(10) Uani 1 d .
H15A H 0.7978(2) 0.1349(2) 0.5626(3) 0.059 Uiso 1 calc R
H15B H 0.7475(2) 0.0684(2) 0.5622(3) 0.059 Uiso 1 calc R
C16 C 0.9115(2) 0.0773(2) 0.5184(5) 0.0650(12) Uani 1 d .
H16A H 0.9496(2) 0.0468(7) 0.5467(23) 0.078 Uiso 1 calc R
H16B H 0.9152(6) 0.1222(7) 0.5638(20) 0.078 Uiso 1 calc R
H16C H 0.9144(6) 0.0847(12) 0.4232(5) 0.078 Uiso 1 calc R

loop_
_atom_type_symbol
_atom_type_description
_atom_type_scat_dispersion_real
_atom_type_scat_dispersion_imag
_atom_type_scat_source
C C 0.0033 0.0016 'International Tables Vol C Tables 4.2.6.8 and 6.1.1.4'
F F 0.0171 0.0103 'International Tables Vol C Tables 4.2.6.8 and 6.1.1.4'
O O 0.0106 0.0060 'International Tables Vol C Tables 4.2.6.8 and 6.1.1.4'
H H 0.0000 0.0000 'International Tables Vol C Tables 4.2.6.8 and 6.1.1.4'

loop_
_geom_angle_atom_site_label_1
_geom_angle_atom_site_label_2
_geom_angle_atom_site_label_3
_geom_angle
C2 O1 C3 112.6(2)
C4 O2 C5 112.4(2)
C3 O3 C11 116.2(3)
C4 O4 C12 115.3(3)
C13 O6 C14 114.4(3)
C15 O7 C7 117.3(3)
C15 O8 C16 112.7(3)
F3 C1 F1 104.0(2)
F3 C1 C8 109.1(2)
F1 C1 C8 110.2(3)
F3 C1 C2 109.8(2)
F1 C1 C2 110.3(2)
C8 C1 C2 113.1(3)
O1 C2 C5 110.5(2)
O1 C2 C1 109.6(2)
C5 C2 C1 109.6(2)
O1 C2 H2 109.06(14)
C5 C2 H2 109.1(2)
C1 C2 H2 109.1(2)
O3 C3 O1 110.4(2)
O3 C3 C9 113.2(2)
O1 C3 C9 105.2(3)
O3 C3 C4 104.6(2)
O1 C3 C4 110.6(2)
C9 C3 C4 112.9(3)
O4 C4 O2 110.9(2)
O4 C4 C10 112.9(2)
O2 C4 C10 105.5(2)
O4 C4 C3 103.8(2)
O2 C4 C3 110.4(2)
C10 C4 C3 113.4(3)
O2 C5 C2 107.9(2)
O2 C5 C6 109.0(2)
C2 C5 C6 111.3(2)
O2 C5 H5 109.53(15)
C2 C5 H5 109.5(2)
C6 C5 H5 109.5(2)
C5 C6 C7 110.1(2)
C5 C6 H6A 109.6(2)
C7 C6 H6A 109.6(2)
C5 C6 H6B 109.6(2)
C7 C6 H6B 109.6(2)
H6A C6 H6B 108.2
O7 C7 C6 105.1(2)
O7 C7 C13 110.6(2)
C6 C7 C13 109.6(2)
O7 C7 C8 113.5(3)
C6 C7 C8 109.3(3)
C13 C7 C8 108.8(2)
C1 C8 C7 113.3(2)
C1 C8 H8A 108.9(2)
C7 C8 H8A 108.9(2)
C1 C8 H8B 108.9(2)
C7 C8 H8B 108.9(2)
H8A C8 H8B 107.7
C3 C9 H9A 109.5(2)
C3 C9 H9B 109.5(2)
H9A C9 H9B 109.5
C3 C9 H9C 109.5(2)
H9A C9 H9C 109.5
H9B C9 H9C 109.5
C4 C10 H10A 109.5(2)
C4 C10 H10B 109.5(2)
H10A C10 H10B 109.5
C4 C10 H10C 109.5(2)
H10A C10 H10C 109.5
H10B C10 H10C 109.5
O3 C11 H11A 109.5(2)
O3 C11 H11B 109.5(2)
H11A C11 H11B 109.5
O3 C11 H11C 109.5(2)
H11A C11 H11C 109.5
H11B C11 H11C 109.5
O4 C12 H12A 109.5(2)
O4 C12 H12B 109.5(2)
H12A C12 H12B 109.5
O4 C12 H12C 109.5(2)
H12A C12 H12C 109.5
H12B C12 H12C 109.5
O5 C13 O6 124.1(3)
O5 C13 C7 124.6(3)
O6 C13 C7 111.3(3)
O6 C14 H14A 109.5(2)
O6 C14 H14B 109.5(2)
H14A C14 H14B 109.5
O6 C14 H14C 109.5(2)
H14A C14 H14C 109.5
H14B C14 H14C 109.5
O8 C15 O7 113.7(3)
O8 C15 H15A 108.8(2)
O7 C15 H15A 108.8(2)
O8 C15 H15B 108.8(2)
O7 C15 H15B 108.8(2)
H15A C15 H15B 107.7
O8 C16 H16A 109.5(2)
O8 C16 H16B 109.5(2)
H16A C16 H16B 109.5
O8 C16 H16C 109.5(2)
H16A C16 H16C 109.5
H16B C16 H16C 109.5

loop_
_geom_bond_atom_site_label_1
_geom_bond_atom_site_label_2
_geom_bond_distance
F1 C1 1.380(3)
F3 C1 1.374(3)
O1 C2 1.417(3)
O1 C3 1.431(4)
O2 C4 1.426(4)
O2 C5 1.430(3)
O3 C3 1.410(3)
O3 C11 1.428(4)
O4 C4 1.414(3)
O4 C12 1.433(3)
O5 C13 1.193(4)
O6 C13 1.342(4)
O6 C14 1.442(4)
O7 C15 1.409(4)
O7 C7 1.429(4)
O8 C15 1.393(4)
O8 C16 1.422(4)
C1 C8 1.507(4)
C1 C2 1.508(4)
C2 C5 1.506(4)
C2 H2 1.00
C3 C9 1.508(4)
C3 C4 1.556(4)
C4 C10 1.522(4)
C5 C6 1.511(4)
C5 H5 1.00
C6 C7 1.527(4)
C6 H6A 0.99
C6 H6B 0.99
C7 C13 1.532(4)
C7 C8 1.535(4)
C8 H8A 0.99
C8 H8B 0.99
C9 H9A 0.98
C9 H9B 0.98
C9 H9C 0.98
C10 H10A 0.98
C10 H10B 0.98
C10 H10C 0.98
C11 H11A 0.98
C11 H11B 0.98
C11 H11C 0.98
C12 H12A 0.98
C12 H12B 0.98
C12 H12C 0.98
C14 H14A 0.98
C14 H14B 0.98
C14 H14C 0.98
C15 H15A 0.99
C15 H15B 0.99
C16 H16A 0.98
C16 H16B 0.98
C16 H16C 0.98

loop_
_geom_torsion_atom_site_label_1
_geom_torsion_atom_site_label_2
_geom_torsion_atom_site_label_3
_geom_torsion_atom_site_label_4
_geom_torsion
C3 O1 C2 C5 58.9(3)
C3 O1 C2 C1 179.8(2)
F3 C1 C2 O1 63.4(3)
F1 C1 C2 O1 -50.7(3)
C8 C1 C2 O1 -174.5(2)
F3 C1 C2 C5 -175.2(2)
F1 C1 C2 C5 70.7(3)
C8 C1 C2 C5 -53.2(3)
C11 O3 C3 O1 57.2(3)
C11 O3 C3 C9 -60.5(4)
C11 O3 C3 C4 176.1(2)
C2 O1 C3 O3 62.5(3)
C2 O1 C3 C9 -175.0(2)
C2 O1 C3 C4 -52.7(3)
C12 O4 C4 O2 56.1(3)
C12 O4 C4 C10 -62.1(3)
C12 O4 C4 C3 174.7(2)
C5 O2 C4 O4 58.5(3)
C5 O2 C4 C10 -178.8(2)
C5 O2 C4 C3 -55.9(3)
O3 C3 C4 O4 172.6(2)
O1 C3 C4 O4 -68.6(3)
C9 C3 C4 O4 49.0(3)
O3 C3 C4 O2 -68.6(3)
O1 C3 C4 O2 50.2(3)
C9 C3 C4 O2 167.9(2)
O3 C3 C4 C10 49.6(3)
O1 C3 C4 C10 168.4(2)
C9 C3 C4 C10 -73.9(3)
C4 O2 C5 C2 60.8(3)
C4 O2 C5 C6 -178.2(2)
O1 C2 C5 O2 -61.0(3)
C1 C2 C5 O2 178.2(2)
O1 C2 C5 C6 179.5(2)
C1 C2 C5 C6 58.6(3)
O2 C5 C6 C7 179.5(2)
C2 C5 C6 C7 -61.6(3)
C15 O7 C7 C6 179.2(3)
C15 O7 C7 C13 -62.6(3)
C15 O7 C7 C8 59.9(3)
C5 C6 C7 O7 -65.6(3)
C5 C6 C7 C13 175.5(3)
C5 C6 C7 C8 56.4(3)
F3 C1 C8 C7 173.8(2)
F1 C1 C8 C7 -72.6(3)
C2 C1 C8 C7 51.3(4)
O7 C7 C8 C1 64.9(4)
C6 C7 C8 C1 -52.0(3)
C13 C7 C8 C1 -171.5(3)
C14 O6 C13 O5 -3.1(5)
C14 O6 C13 C7 178.6(3)
O7 C7 C13 O5 120.2(3)
C6 C7 C13 O5 -124.4(3)
C8 C7 C13 O5 -5.0(4)
O7 C7 C13 O6 -61.5(3)
C6 C7 C13 O6 53.9(3)
C8 C7 C13 O6 173.2(3)
C16 O8 C15 O7 70.3(4)
C7 O7 C15 O8 75.4(4)
